data_1535319
loop_
_publ_author_name
'Bobev, S.'
'Sevov, S.C.'

_publ_section_title
;
 Five Ternary Zintl Phases in the Systems Alkali-Metal Indium Bismuth
;
_journal_name_full 'Journal of Solid State Chemistry'
_journal_page_first 436
_journal_page_last 448
_journal_volume 163
_journal_year 2001
_chemical_formula_sum 'Bi9 In6 K11'
_space_group_IT_number 2
_symmetry_space_group_name_Hall '-P 1'
_symmetry_space_group_name_H-M 'P -1'
_cell_angle_alpha 76.7
_cell_angle_beta 64.14
_cell_angle_gamma 75.68
_cell_formula_units_Z 2
_cell_length_a 12.012
_cell_length_b 13.38
_cell_length_c 13.695
_cell_volume 1900.187
_citation_journal_id_ASTM JSSCBI
_cod_data_source_file Bobev_JSSCBI_2001_1145.cif
_cod_data_source_block Bi9In6K11
_cod_database_code 1535319

loop_
_symmetry_equiv_pos_as_xyz
x,y,z
-x,-y,-z

loop_
_atom_site_label
_atom_site_type_symbol
_atom_site_fract_x
_atom_site_fract_y
_atom_site_fract_z
_atom_site_occupancy
_atom_site_U_iso_or_equiv
K8 K 0.7001 0.6926 0.5149 1 0.0
K9 K 0.6082 0.991 0.0725 1 0.0
In2 In 0.8795 0.7534 0.115 1 0.0
Bi2 Bi 0.54354 0.74765 0.78709 1 0.0
In5 In 0.2123 0.7804 0.4541 1 0.0
K3 K 0 0.5 0 1 0.0
K1 K 0.6239 0.4527 0.1906 1 0.0
K7 K 0.4102 0.7179 0.0702 1 0.0
K12 K 0 0 0 1 0.0
Bi5 Bi 0.93368 0.77114 0.57473 1 0.0
K4 K 0.0427 0.7416 0.286 1 0.0
K6 K 0.55 0.7464 0.2895 1 0.0
Bi6 Bi 0.30666 0.589 0.34616 1 0.0
K10 K 0.0637 0.9878 0.6156 1 0.0
In1 In 0.736 0.8471 0.7922 1 0.0
Bi3 Bi 0.76027 0.91713 0.27029 1 0.0
Bi4 Bi 0.15515 0.72381 0.99825 1 0.0
In3 In 0.2924 0.8555 0.7924 1 0.0
In4 In 0.0695 0.5493 0.5384 1 0.0
Bi8 Bi 0.83907 0.55355 0.28048 1 0.0
K2 K 0.7957 0.543 0.8069 1 0.0
In6 In 0.383 0.5478 0.5367 1 0.0
Bi7 Bi 0.36487 0.77204 0.58049 1 0.0
K11 K 0.5945 0.9784 0.5886 1 0.0
K5 K 0.0606 0.7142 0.7788 1 0.0
Bi1 Bi 0.73494 0.7164 0.00197 1 0.0
Bi9 Bi 0.72719 0.0718 0.76203 1 0.0
